data_7204854
loop_
_publ_author_name
'Lin, Zhi-En'
'Zhang, Jie'
'Zheng, Shou-Tian'
'Yang, Guo-Yu'

_publ_section_title
;
 Synthesis and characterization of a novel open-framework nickel?zinc
 phosphite with intersecting three-dimensional 16-ring channels
;
_journal_issue 10
_journal_name_full 'Journal of Materials Chemistry'
_journal_page_first 1652
_journal_paper_doi 10.1039/b402321h
_journal_volume 14
_journal_year 2004
_chemical_formula_sum 'C4 H18 N3 Ni O10 P3 Zn2'
_chemical_formula_weight 550.57
_chemical_name_systematic
;
?
;
_space_group_IT_number 2
_symmetry_cell_setting triclinic
_symmetry_space_group_name_Hall '-P 1'
_symmetry_space_group_name_H-M 'P -1'
_atom_sites_solution_hydrogens geom
_atom_sites_solution_primary direct
_atom_sites_solution_secondary difmap
_audit_creation_method SHELXL-97
_cell_angle_alpha 102.997(2)
_cell_angle_beta 94.614(2)
_cell_angle_gamma 115.952(2)
_cell_formula_units_Z 2
_cell_length_a 8.5848(6)
_cell_length_b 9.1884(6)
_cell_length_c 11.9256(8)
_cell_measurement_reflns_used 56
_cell_measurement_temperature 293(2)
_cell_measurement_theta_max 25.07
_cell_measurement_theta_min 1.79
_cell_volume 806.81(10)
_computing_structure_refinement 'SHELXL-97 (Sheldrick, 1997)'
_computing_structure_solution 'SHELXS-97 (Sheldrick, 1990)'
_diffrn_ambient_temperature 293(2)
_diffrn_measured_fraction_theta_full 0.987
_diffrn_measured_fraction_theta_max 0.987
_diffrn_measurement_device_type 'Siemens SMART CCD'
_diffrn_measurement_method 'phi and omega scans'
_diffrn_radiation_monochromator graphite
_diffrn_radiation_source 'fine-focus sealed tube'
_diffrn_radiation_type MoK\a
_diffrn_radiation_wavelength 0.71073
_diffrn_reflns_av_R_equivalents 0.0244
_diffrn_reflns_av_sigmaI/netI 0.0288
_diffrn_reflns_limit_h_max 9
_diffrn_reflns_limit_h_min -10
_diffrn_reflns_limit_k_max 9
_diffrn_reflns_limit_k_min -10
_diffrn_reflns_limit_l_max 14
_diffrn_reflns_limit_l_min -9
_diffrn_reflns_number 4202
_diffrn_reflns_theta_full 25.07
_diffrn_reflns_theta_max 25.07
_diffrn_reflns_theta_min 1.79
_diffrn_standards_decay_% 0
_exptl_absorpt_coefficient_mu 4.452
_exptl_absorpt_correction_T_max 1.0000
_exptl_absorpt_correction_T_min 0.4245
_exptl_absorpt_correction_type empirical
_exptl_absorpt_process_details 'SADABS (Sheldrick, 1996)'
_exptl_crystal_colour 'light blue'
_exptl_crystal_density_diffrn 2.266
_exptl_crystal_density_method 'not measured'
_exptl_crystal_description prism
_exptl_crystal_F_000 552
_exptl_crystal_size_max 0.56
_exptl_crystal_size_mid 0.52
_exptl_crystal_size_min 0.50
_refine_diff_density_max 0.792
_refine_diff_density_min -0.872
_refine_diff_density_rms 0.134
_refine_ls_extinction_coef 0.0286(18)
_refine_ls_extinction_expression Fc^*^=kFc[1+0.001xFc^2^\l^3^/sin(2\q)]^-1/4^
_refine_ls_extinction_method SHELXL
_refine_ls_goodness_of_fit_ref 1.150
_refine_ls_hydrogen_treatment mixed
_refine_ls_matrix_type full
_refine_ls_number_parameters 274
_refine_ls_number_reflns 2825
_refine_ls_number_restraints 0
_refine_ls_restrained_S_all 1.150
_refine_ls_R_factor_gt 0.0381
_refine_ls_shift/su_max 0.001
_refine_ls_shift/su_mean 0.000
_refine_ls_structure_factor_coef Fsqd
_refine_ls_weighting_details 'calc w=1/[\s^2^(Fo^2^)+(0.0516P)^2^+3.0685P] where P=(Fo^2^+2Fc^2^)/3'
_refine_ls_weighting_scheme calc
_refine_ls_wR_factor_gt 0.1028
_refine_ls_wR_factor_ref 0.1060
_reflns_number_gt 2696
_reflns_number_total 2825
_reflns_threshold_expression >2sigma(I)
_cod_data_source_file b402321h.txt
_cod_data_source_block 2
_cod_original_cell_volume 806.81(9)
_cod_original_sg_symbol_H-M P-1
_cod_database_code 7204854
_refine_ls_r_factor_ref 0.0406

loop_
_symmetry_equiv_pos_as_xyz
'x, y, z'
'-x, -y, -z'

loop_
_atom_site_label
_atom_site_type_symbol
_atom_site_fract_x
_atom_site_fract_y
_atom_site_fract_z
_atom_site_U_iso_or_equiv
_atom_site_adp_type
_atom_site_occupancy
_atom_site_symmetry_multiplicity
_atom_site_calc_flag
_atom_site_refinement_flags
_atom_site_disorder_assembly
_atom_site_disorder_group
Zn1 Zn 0.50585(8) 0.23840(7) -0.02556(5) 0.0212(2) Uani 1 1 d . . .
Zn2 Zn 0.53693(7) 0.37852(6) 0.34219(5) 0.0187(2) Uani 1 1 d . . .
Ni1 Ni 1.00808(7) 0.91191(7) 0.36856(5) 0.0163(2) Uani 1 1 d . . .
P1 P 0.35005(17) 0.44077(15) 0.13437(11) 0.0202(3) Uani 1 1 d . . .
H1 H 0.199(7) 0.377(7) 0.169(5) 0.022(13) Uiso 1 1 d . . .
P2 P 0.66091(17) 0.14658(15) 0.18613(11) 0.0200(3) Uani 1 1 d . . .
H2 H 0.819(9) 0.241(8) 0.246(6) 0.045(18) Uiso 1 1 d . . .
P3 P 0.81303(16) 0.68659(14) 0.54436(10) 0.0179(3) Uani 1 1 d . . .
H3 H 0.895(8) 0.682(8) 0.639(5) 0.033(16) Uiso 1 1 d . . .
O1 O 0.3558(6) 0.5865(5) 0.0945(3) 0.0336(9) Uani 1 1 d . . .
O2 O 0.5017(5) 0.5014(5) 0.2377(3) 0.0353(9) Uani 1 1 d . . .
O3 O 0.3323(5) 0.2922(5) 0.0393(4) 0.0357(9) Uani 1 1 d . . .
O4 O 0.6629(5) 0.2093(5) 0.0800(3) 0.0327(9) Uani 1 1 d . . .
O5 O 0.6346(5) -0.0343(5) 0.1579(3) 0.0310(9) Uani 1 1 d . . .
O6 O 0.5346(5) 0.1693(4) 0.2620(3) 0.0308(8) Uani 1 1 d . . .
O7 O 0.7672(5) 0.5351(4) 0.4414(3) 0.0267(8) Uani 1 1 d . . .
O8 O 0.6525(6) 0.6988(5) 0.5765(4) 0.0432(11) Uani 1 1 d . . .
O9 O 0.9483(4) 0.8518(4) 0.5273(3) 0.0177(7) Uani 1 1 d . . .
OW1 O 0.7355(5) 0.8431(5) 0.3222(3) 0.0260(8) Uani 1 1 d . . .
H4 H 0.655(8) 0.743(8) 0.299(5) 0.021(14) Uiso 1 1 d . . .
H5 H 0.697(8) 0.886(8) 0.267(6) 0.033(16) Uiso 1 1 d . . .
N1 N 1.2630(6) 0.9590(6) 0.4286(5) 0.0277(10) Uani 1 1 d . . .
H6 H 1.299(11) 1.028(11) 0.500(8) 0.06(2) Uiso 1 1 d . . .
H7 H 1.343(11) 1.026(10) 0.407(7) 0.05(2) Uiso 1 1 d . . .
N2 N 0.9849(7) 0.6796(6) 0.2762(4) 0.0267(10) Uani 1 1 d . . .
H8 H 0.912(8) 0.630(8) 0.295(5) 0.018(16) Uiso 1 1 d . . .
N3 N 1.0444(7) 0.9653(6) 0.2063(4) 0.0340(11) Uani 1 1 d . . .
H9 H 0.932(10) 0.965(9) 0.165(6) 0.047(19) Uiso 1 1 d . . .
H10 H 1.135(16) 1.061(14) 0.213(10) 0.11(4) Uiso 1 1 d . . .
C1 C 1.2548(17) 0.7986(18) 0.4376(11) 0.029(3) Uani 0.50 1 d P . .
C1' C 1.2876(19) 0.8076(18) 0.3783(18) 0.048(4) Uani 0.50 1 d P . .
C2 C 1.1407(11) 0.6657(9) 0.3215(7) 0.055(2) Uani 1 1 d . . .
C3 C 0.9588(9) 0.6661(8) 0.1504(5) 0.0390(14) Uani 1 1 d . . .
H11 H 0.992(9) 0.577(9) 0.104(6) 0.045(19) Uiso 1 1 d . . .
H12 H 0.823(10) 0.622(9) 0.118(6) 0.047(19) Uiso 1 1 d . . .
C4 C 1.0745(9) 0.8326(8) 0.1299(5) 0.0403(14) Uani 1 1 d . . .
H13 H 1.046(9) 0.832(8) 0.047(6) 0.042(18) Uiso 1 1 d . . .
H14 H 1.198(10) 0.865(9) 0.146(6) 0.044(19) Uiso 1 1 d . . .

loop_
_atom_site_aniso_label
_atom_site_aniso_U_11
_atom_site_aniso_U_22
_atom_site_aniso_U_33
_atom_site_aniso_U_23
_atom_site_aniso_U_13
_atom_site_aniso_U_12
Zn1 0.0338(4) 0.0188(3) 0.0175(3) 0.0057(2) 0.0059(2) 0.0176(3)
Zn2 0.0228(3) 0.0123(3) 0.0200(3) 0.0049(2) 0.0088(2) 0.0064(2)
Ni1 0.0191(3) 0.0132(3) 0.0162(3) 0.0044(2) 0.0058(2) 0.0069(2)
P1 0.0266(7) 0.0172(6) 0.0213(6) 0.0075(5) 0.0093(5) 0.0125(5)
P2 0.0280(7) 0.0151(6) 0.0178(6) 0.0027(5) 0.0004(5) 0.0125(5)
P3 0.0222(6) 0.0127(6) 0.0170(6) 0.0075(5) 0.0055(5) 0.0049(5)
O1 0.048(2) 0.031(2) 0.035(2) 0.0198(17) 0.0138(18) 0.0250(19)
O2 0.045(2) 0.0198(18) 0.034(2) 0.0105(16) -0.0019(18) 0.0099(17)
O3 0.037(2) 0.032(2) 0.037(2) -0.0047(17) 0.0034(17) 0.0230(18)
O4 0.037(2) 0.042(2) 0.036(2) 0.0241(18) 0.0127(17) 0.0263(19)
O5 0.054(2) 0.0243(19) 0.0214(18) 0.0016(15) -0.0007(16) 0.0279(18)
O6 0.048(2) 0.0172(17) 0.031(2) 0.0053(15) 0.0178(17) 0.0178(17)
O7 0.0271(18) 0.0156(17) 0.033(2) 0.0034(15) 0.0093(15) 0.0071(14)
O8 0.039(2) 0.021(2) 0.067(3) 0.0123(19) 0.038(2) 0.0077(17)
O9 0.0185(16) 0.0114(15) 0.0211(17) 0.0062(13) 0.0078(13) 0.0040(13)
OW1 0.0243(19) 0.0178(19) 0.029(2) 0.0073(15) -0.0021(15) 0.0053(16)
N1 0.020(2) 0.023(2) 0.039(3) 0.006(2) 0.008(2) 0.0096(19)
N2 0.032(3) 0.023(2) 0.027(2) 0.0075(19) 0.013(2) 0.013(2)
N3 0.039(3) 0.033(3) 0.028(2) 0.015(2) 0.012(2) 0.010(2)
C1 0.032(6) 0.044(7) 0.021(6) 0.013(6) 0.012(5) 0.023(5)
C1' 0.036(8) 0.035(7) 0.072(12) -0.004(8) -0.011(8) 0.027(6)
C2 0.070(5) 0.041(4) 0.059(4) -0.008(3) -0.008(4) 0.044(4)
C3 0.052(4) 0.033(3) 0.019(3) -0.004(2) 0.007(3) 0.014(3)
C4 0.047(4) 0.047(4) 0.020(3) 0.007(3) 0.015(3) 0.017(3)

loop_
_atom_type_symbol
_atom_type_description
_atom_type_scat_dispersion_real
_atom_type_scat_dispersion_imag
_atom_type_scat_source
C C 0.0033 0.0016 'International Tables Vol C Tables 4.2.6.8 and 6.1.1.4'
H H 0.0000 0.0000 'International Tables Vol C Tables 4.2.6.8 and 6.1.1.4'
N N 0.0061 0.0033 'International Tables Vol C Tables 4.2.6.8 and 6.1.1.4'
O O 0.0106 0.0060 'International Tables Vol C Tables 4.2.6.8 and 6.1.1.4'
P P 0.1023 0.0942 'International Tables Vol C Tables 4.2.6.8 and 6.1.1.4'
Ni Ni 0.3393 1.1124 'International Tables Vol C Tables 4.2.6.8 and 6.1.1.4'
Zn Zn 0.2839 1.4301 'International Tables Vol C Tables 4.2.6.8 and 6.1.1.4'

loop_
_geom_angle_atom_site_label_1
_geom_angle_atom_site_label_2
_geom_angle_atom_site_label_3
_geom_angle
_geom_angle_site_symmetry_1
_geom_angle_site_symmetry_3
_geom_angle_publ_flag
O4 Zn1 O3 116.69(17) . . ?
O4 Zn1 O1 109.01(17) . 2_665 ?
O3 Zn1 O1 108.41(17) . 2_665 ?
O4 Zn1 O5 112.16(16) . 2_655 ?
O3 Zn1 O5 104.15(17) . 2_655 ?
O1 Zn1 O5 105.79(17) 2_665 2_655 ?
O8 Zn2 O7 115.26(19) 2_666 . ?
O8 Zn2 O6 101.87(16) 2_666 . ?
O7 Zn2 O6 110.06(16) . . ?
O8 Zn2 O2 112.0(2) 2_666 . ?
O7 Zn2 O2 103.89(16) . . ?
O6 Zn2 O2 114.10(16) . . ?
N1 Ni1 N2 82.13(19) . . ?
N1 Ni1 O9 92.81(16) . 2_776 ?
N2 Ni1 O9 174.53(16) . 2_776 ?
N1 Ni1 N3 97.7(2) . . ?
N2 Ni1 N3 82.9(2) . . ?
O9 Ni1 N3 99.91(17) 2_776 . ?
N1 Ni1 OW1 172.34(18) . . ?
N2 Ni1 OW1 95.90(18) . . ?
O9 Ni1 OW1 88.85(14) 2_776 . ?
N3 Ni1 OW1 89.34(18) . . ?
N1 Ni1 O9 87.11(18) . . ?
N2 Ni1 O9 97.44(16) . . ?
O9 Ni1 O9 80.17(13) 2_776 . ?
N3 Ni1 O9 175.15(18) . . ?
OW1 Ni1 O9 85.81(14) . . ?
O1 P1 O3 115.8(2) . . ?
O1 P1 O2 110.9(2) . . ?
O3 P1 O2 112.7(2) . . ?
O1 P1 H1 105(2) . . ?
O3 P1 H1 102(2) . . ?
O2 P1 H1 109(2) . . ?
O4 P2 O6 114.3(2) . . ?
O4 P2 O5 113.6(2) . . ?
O6 P2 O5 111.1(2) . . ?
O4 P2 H2 103(3) . . ?
O6 P2 H2 108(3) . . ?
O5 P2 H2 106(3) . . ?
O8 P3 O7 112.8(2) . . ?
O8 P3 O9 111.3(2) . . ?
O7 P3 O9 112.69(19) . . ?
O8 P3 H3 106(3) . . ?
O7 P3 H3 112(3) . . ?
O9 P3 H3 102(3) . . ?
P1 O1 Zn1 143.6(3) . 2_665 ?
P1 O2 Zn2 129.0(2) . . ?
P1 O3 Zn1 132.1(3) . . ?
P2 O4 Zn1 138.8(2) . . ?
P2 O5 Zn1 133.6(2) . 2_655 ?
P2 O6 Zn2 127.8(2) . . ?
P3 O7 Zn2 127.6(2) . . ?
P3 O8 Zn2 146.0(3) . 2_666 ?
P3 O9 Ni1 121.91(18) . 2_776 ?
P3 O9 Ni1 129.23(19) . . ?
Ni1 O9 Ni1 99.83(13) 2_776 . ?
Ni1 OW1 H4 124(4) . . ?
Ni1 OW1 H5 120(4) . . ?
H4 OW1 H5 99(5) . . ?
C1 N1 C1' 30.8(7) . . ?
C1 N1 Ni1 107.6(6) . . ?
C1' N1 Ni1 110.8(6) . . ?
C1 N1 H6 107(6) . . ?
C1' N1 H6 130(6) . . ?
Ni1 N1 H6 107(5) . . ?
C1 N1 H7 122(6) . . ?
C1' N1 H7 97(6) . . ?
Ni1 N1 H7 119(6) . . ?
H6 N1 H7 91(7) . . ?
C3 N2 C2 114.4(5) . . ?
C3 N2 Ni1 108.0(4) . . ?
C2 N2 Ni1 109.1(4) . . ?
C3 N2 H8 116(5) . . ?
C2 N2 H8 111(5) . . ?
Ni1 N2 H8 97(5) . . ?
C4 N3 Ni1 108.4(4) . . ?
C4 N3 H9 109(4) . . ?
Ni1 N3 H9 110(4) . . ?
C4 N3 H10 107(7) . . ?
Ni1 N3 H10 113(8) . . ?
H9 N3 H10 109(9) . . ?
C1' C1 N1 76.3(15) . . ?
C1' C1 C2 60.5(16) . . ?
N1 C1 C2 106.0(8) . . ?
C1 C1' C2 88(2) . . ?
C1 C1' N1 72.9(16) . . ?
C2 C1' N1 115.8(10) . . ?
C1' C2 N2 118.3(7) . . ?
C1' C2 C1 31.1(9) . . ?
N2 C2 C1 114.8(6) . . ?
N2 C3 C4 110.8(5) . . ?
N2 C3 H11 111(4) . . ?
C4 C3 H11 107(4) . . ?
N2 C3 H12 108(4) . . ?
C4 C3 H12 112(4) . . ?
H11 C3 H12 107(5) . . ?
N3 C4 C3 108.4(5) . . ?
N3 C4 H13 107(4) . . ?
C3 C4 H13 112(4) . . ?
N3 C4 H14 109(4) . . ?
C3 C4 H14 114(4) . . ?
H13 C4 H14 106(6) . . ?

loop_
_geom_bond_atom_site_label_1
_geom_bond_atom_site_label_2
_geom_bond_distance
_geom_bond_site_symmetry_2
_geom_bond_publ_flag
Zn1 O4 1.915(4) . ?
Zn1 O3 1.929(4) . ?
Zn1 O1 1.937(4) 2_665 ?
Zn1 O5 1.961(4) 2_655 ?
Zn2 O8 1.909(4) 2_666 ?
Zn2 O7 1.936(4) . ?
Zn2 O6 1.936(3) . ?
Zn2 O2 1.947(4) . ?
Ni1 N1 2.067(5) . ?
Ni1 N2 2.084(4) . ?
Ni1 O9 2.097(3) 2_776 ?
Ni1 N3 2.114(5) . ?
Ni1 OW1 2.126(4) . ?
Ni1 O9 2.129(3) . ?
P1 O1 1.502(4) . ?
P1 O3 1.506(4) . ?
P1 O2 1.524(4) . ?
P1 H1 1.32(5) . ?
P2 O4 1.503(4) . ?
P2 O6 1.519(4) . ?
P2 O5 1.528(4) . ?
P2 H2 1.28(7) . ?
P3 O8 1.503(4) . ?
P3 O7 1.508(4) . ?
P3 O9 1.526(3) . ?
P3 H3 1.30(6) . ?
O1 Zn1 1.937(4) 2_665 ?
O5 Zn1 1.961(4) 2_655 ?
O8 Zn2 1.909(4) 2_666 ?
O9 Ni1 2.097(3) 2_776 ?
OW1 H4 0.83(6) . ?
OW1 H5 0.94(7) . ?
N1 C1 1.474(14) . ?
N1 C1' 1.498(14) . ?
N1 H6 0.88(9) . ?
N1 H7 0.81(9) . ?
N2 C3 1.468(7) . ?
N2 C2 1.470(8) . ?
N2 H8 0.68(6) . ?
N3 C4 1.482(8) . ?
N3 H9 1.05(7) . ?
N3 H10 0.86(12) . ?
C1 C1' 0.790(19) . ?
C1 C2 1.530(15) . ?
C1' C2 1.333(16) . ?
C3 C4 1.504(9) . ?
C3 H11 1.04(7) . ?
C3 H12 1.06(7) . ?
C4 H13 1.00(7) . ?
C4 H14 0.95(7) . ?
